data_4113733
loop_
_publ_author_name
'Paul G. Hayes'
'Warren E. Piers'
'Masood Parvez'

_publ_section_title
;
 Cationic Organoscandium \b-Diketiminato Chemistry: Arene Exchange
 Kinetics in Solvent Separated Ion Pairs
;
_journal_name_full 'Journal of the American Chemical Society'
_journal_page_first 5622
_journal_page_last 5623
_journal_paper_doi 10.1021/ja034680s
_journal_volume 125
_journal_year 2003
_chemical_formula_sum 'C67 H57 B Br F20 N2 Sc'
_chemical_formula_weight 1405.83
_chemical_name_systematic
;
 ?
;
_space_group_IT_number 14
_symmetry_cell_setting monoclinic
_symmetry_space_group_name_Hall '-P 2yn'
_symmetry_space_group_name_H-M 'P 1 21/n 1'
_atom_sites_solution_hydrogens geom
_atom_sites_solution_primary direct
_atom_sites_solution_secondary difmap
_audit_creation_method SHELXL-97
_cell_angle_alpha 90.00
_cell_angle_beta 107.0566(9)
_cell_angle_gamma 90.00
_cell_formula_units_Z 4
_cell_length_a 18.9115(4)
_cell_length_b 14.0831(3)
_cell_length_c 24.6274(6)
_cell_measurement_temperature 173(2)
_cell_volume 6270.6(2)
_computing_structure_refinement 'SHELXL-97 (Sheldrick, 1997)'
_computing_structure_solution 'SHELXS-97 (Sheldrick, 1990)'
_diffrn_ambient_temperature 173(2)
_diffrn_measured_fraction_theta_full 0.979
_diffrn_measured_fraction_theta_max 0.979
_diffrn_radiation_monochromator graphite
_diffrn_radiation_source 'fine-focus sealed tube'
_diffrn_radiation_type MoK\a
_diffrn_radiation_wavelength 0.71073
_diffrn_reflns_av_R_equivalents 0.0404
_diffrn_reflns_av_sigmaI/netI 0.0683
_diffrn_reflns_limit_h_max 22
_diffrn_reflns_limit_h_min -22
_diffrn_reflns_limit_k_max 15
_diffrn_reflns_limit_k_min -16
_diffrn_reflns_limit_l_max 28
_diffrn_reflns_limit_l_min -29
_diffrn_reflns_number 18966
_diffrn_reflns_theta_full 24.88
_diffrn_reflns_theta_max 24.88
_diffrn_reflns_theta_min 1.61
_exptl_absorpt_coefficient_mu 0.857
_exptl_absorpt_correction_T_max 0.8609
_exptl_absorpt_correction_T_min 0.8472
_exptl_absorpt_correction_type none
_exptl_crystal_density_diffrn 1.489
_exptl_crystal_F_000 2856
_exptl_crystal_size_max 0.20
_exptl_crystal_size_mid 0.20
_exptl_crystal_size_min 0.18
_refine_diff_density_max 0.526
_refine_diff_density_min -0.580
_refine_diff_density_rms 0.058
_refine_ls_extinction_method none
_refine_ls_goodness_of_fit_ref 1.015
_refine_ls_hydrogen_treatment mixed
_refine_ls_matrix_type full
_refine_ls_number_parameters 835
_refine_ls_number_reflns 10673
_refine_ls_number_restraints 0
_refine_ls_restrained_S_all 1.015
_refine_ls_R_factor_all 0.1042
_refine_ls_R_factor_gt 0.0558
_refine_ls_shift/su_max 0.000
_refine_ls_shift/su_mean 0.000
_refine_ls_structure_factor_coef Fsqd
_refine_ls_weighting_details 'calc w=1/[\s^2^(Fo^2^)+(0.0630P)^2^+6.2400P] where P=(Fo^2^+2Fc^2^)/3'
_refine_ls_weighting_scheme calc
_refine_ls_wR_factor_gt 0.1303
_refine_ls_wR_factor_ref 0.1559
_reflns_number_gt 6772
_reflns_number_total 10673
_reflns_threshold_expression >2sigma(I)
_cod_data_source_file ja034680ssi20030214_030143.cif
_cod_data_source_block p6
_cod_database_code 4113733

loop_
_symmetry_equiv_pos_as_xyz
'x, y, z'
'-x+1/2, y+1/2, -z+1/2'
'-x, -y, -z'
'x-1/2, -y-1/2, z-1/2'

loop_
_atom_site_label
_atom_site_type_symbol
_atom_site_fract_x
_atom_site_fract_y
_atom_site_fract_z
_atom_site_U_iso_or_equiv
_atom_site_adp_type
_atom_site_occupancy
_atom_site_symmetry_multiplicity
_atom_site_calc_flag
_atom_site_refinement_flags
Sc1 Sc -0.42962(4) -0.30786(5) 0.35699(3) 0.03330(18) Uani 1 1 d .
N1 N -0.53000(16) -0.3613(2) 0.30453(12) 0.0348(7) Uani 1 1 d .
N2 N -0.48578(16) -0.1935(2) 0.38119(12) 0.0329(7) Uani 1 1 d .
C1 C -0.4003(2) -0.4016(3) 0.43101(15) 0.0393(9) Uani 1 1 d .
H1A H -0.3535 -0.3805 0.4576 0.059 Uiso 1 1 calc R
H1B H -0.3948 -0.4667 0.4188 0.059 Uiso 1 1 calc R
H1C H -0.4393 -0.3995 0.4498 0.059 Uiso 1 1 calc R
C3 C -0.6544(2) -0.4214(3) 0.30050(17) 0.0442(10) Uani 1 1 d .
H3A H -0.6442 -0.4633 0.2719 0.066 Uiso 1 1 calc R
H3B H -0.6988 -0.3838 0.2830 0.066 Uiso 1 1 calc R
H3C H -0.6622 -0.4598 0.3314 0.066 Uiso 1 1 calc R
C4 C -0.5897(2) -0.3560(2) 0.32377(15) 0.0345(8) Uani 1 1 d .
C5 C -0.5954(2) -0.2913(2) 0.36558(15) 0.0355(8) Uani 1 1 d .
H5 H -0.6361 -0.3023 0.3800 0.043 Uiso 1 1 calc R
C6 C -0.55127(19) -0.2131(2) 0.38983(14) 0.0332(8) Uani 1 1 d .
C7 C -0.5818(2) -0.1492(3) 0.42644(17) 0.0446(10) Uani 1 1 d .
H7A H -0.5469 -0.0974 0.4412 0.067 Uiso 1 1 calc R
H7B H -0.5892 -0.1858 0.4582 0.067 Uiso 1 1 calc R
H7C H -0.6293 -0.1229 0.4038 0.067 Uiso 1 1 calc R
C8 C -0.5346(2) -0.4190(3) 0.25470(16) 0.0397(9) Uani 1 1 d .
C9 C -0.5160(2) -0.5169(3) 0.26093(18) 0.0450(10) Uani 1 1 d .
C10 C -0.5176(2) -0.5675(3) 0.2116(2) 0.0579(12) Uani 1 1 d .
H10 H -0.5055 -0.6331 0.2143 0.069 Uiso 1 1 calc R
C11 C -0.5364(3) -0.5238(4) 0.1594(2) 0.0644(13) Uani 1 1 d .
H11 H -0.5367 -0.5594 0.1266 0.077 Uiso 1 1 calc R
C12 C -0.5548(2) -0.4289(4) 0.15437(19) 0.0565(12) Uani 1 1 d .
H12 H -0.5678 -0.4002 0.1179 0.068 Uiso 1 1 calc R
C13 C -0.5549(2) -0.3741(3) 0.20131(16) 0.0425(10) Uani 1 1 d .
C14 C -0.5565(3) -0.2207(4) 0.14471(19) 0.0672(13) Uani 1 1 d .
H14A H -0.5711 -0.1538 0.1432 0.101 Uiso 1 1 calc R
H14B H -0.5829 -0.2518 0.1089 0.101 Uiso 1 1 calc R
H14C H -0.5031 -0.2251 0.1505 0.101 Uiso 1 1 calc R
C15 C -0.5761(2) -0.2703(3) 0.19450(16) 0.0475(10) Uani 1 1 d .
H15 H -0.5480 -0.2372 0.2302 0.057 Uiso 1 1 calc R
C16 C -0.6585(3) -0.2565(4) 0.1877(2) 0.0745(15) Uani 1 1 d .
H16A H -0.6704 -0.1887 0.1841 0.112 Uiso 1 1 calc R
H16B H -0.6700 -0.2821 0.2212 0.112 Uiso 1 1 calc R
H16C H -0.6877 -0.2900 0.1537 0.112 Uiso 1 1 calc R
C17 C -0.4156(3) -0.6090(4) 0.3322(2) 0.0757(15) Uani 1 1 d .
H17A H -0.4040 -0.6427 0.3686 0.113 Uiso 1 1 calc R
H17B H -0.3806 -0.5565 0.3351 0.113 Uiso 1 1 calc R
H17C H -0.4116 -0.6530 0.3024 0.113 Uiso 1 1 calc R
C18 C -0.4955(2) -0.5691(3) 0.3173(2) 0.0532(11) Uani 1 1 d .
H18 H -0.4977 -0.5228 0.3475 0.064 Uiso 1 1 calc R
C19 C -0.5487(3) -0.6509(3) 0.3180(2) 0.0649(13) Uani 1 1 d .
H19A H -0.5330 -0.6826 0.3550 0.097 Uiso 1 1 calc R
H19B H -0.5481 -0.6967 0.2881 0.097 Uiso 1 1 calc R
H19C H -0.5988 -0.6259 0.3113 0.097 Uiso 1 1 calc R
C20 C -0.4529(2) -0.1007(3) 0.39855(15) 0.0343(8) Uani 1 1 d .
C21 C -0.4693(2) -0.0268(3) 0.35857(16) 0.0411(9) Uani 1 1 d .
C22 C -0.4360(2) 0.0610(3) 0.37422(18) 0.0493(11) Uani 1 1 d .
H22 H -0.4468 0.1122 0.3480 0.059 Uiso 1 1 calc R
C23 C -0.3874(2) 0.0742(3) 0.42748(19) 0.0515(11) Uani 1 1 d .
H23 H -0.3644 0.1343 0.4373 0.062 Uiso 1 1 calc R
C24 C -0.3716(2) 0.0023(3) 0.46644(18) 0.0451(10) Uani 1 1 d .
H24 H -0.3382 0.0134 0.5031 0.054 Uiso 1 1 calc R
C25 C -0.4036(2) -0.0874(3) 0.45334(16) 0.0392(9) Uani 1 1 d .
C26 C -0.4109(3) -0.1321(4) 0.55133(18) 0.0661(13) Uani 1 1 d .
H26A H -0.3997 -0.1827 0.5799 0.099 Uiso 1 1 calc R
H26B H -0.4642 -0.1193 0.5395 0.099 Uiso 1 1 calc R
H26C H -0.3840 -0.0744 0.5676 0.099 Uiso 1 1 calc R
C27 C -0.3868(2) -0.1637(3) 0.49900(17) 0.0487(10) Uani 1 1 d .
H27 H -0.4154 -0.2220 0.4827 0.058 Uiso 1 1 calc R
C28 C -0.3051(3) -0.1891(3) 0.51825(19) 0.0626(12) Uani 1 1 d .
H28A H -0.2965 -0.2390 0.5472 0.094 Uiso 1 1 calc R
H28B H -0.2761 -0.1328 0.5343 0.094 Uiso 1 1 calc R
H28C H -0.2902 -0.2120 0.4857 0.094 Uiso 1 1 calc R
C29 C -0.5997(3) 0.0072(6) 0.2985(2) 0.111(3) Uani 1 1 d .
H29A H -0.6166 -0.0175 0.3298 0.167 Uiso 1 1 calc R
H29B H -0.6364 -0.0079 0.2622 0.167 Uiso 1 1 calc R
H29C H -0.5937 0.0762 0.3022 0.167 Uiso 1 1 calc R
C30 C -0.5255(3) -0.0384(3) 0.30037(18) 0.0582(12) Uani 1 1 d .
H30 H -0.5343 -0.1080 0.2935 0.070 Uiso 1 1 calc R
C31 C -0.5003(3) 0.0014(4) 0.25156(19) 0.0641(13) Uani 1 1 d .
H31A H -0.5388 -0.0095 0.2156 0.096 Uiso 1 1 calc R
H31B H -0.4546 -0.0306 0.2505 0.096 Uiso 1 1 calc R
H31C H -0.4911 0.0697 0.2571 0.096 Uiso 1 1 calc R
C32 C -0.2770(2) -0.3167(3) 0.37342(18) 0.0486(10) Uani 1 1 d .
C33 C -0.2975(2) -0.2216(3) 0.36739(18) 0.0460(10) Uani 1 1 d .
H33 H -0.2770 -0.1786 0.3976 0.055 Uiso 1 1 calc R
C34 C -0.3478(2) -0.1885(3) 0.31743(18) 0.0464(10) Uani 1 1 d .
H34 H -0.3610 -0.1232 0.3137 0.056 Uiso 1 1 calc R
C35 C -0.3785(2) -0.2508(3) 0.27339(18) 0.0533(11) Uani 1 1 d .
H35 H -0.4133 -0.2287 0.2395 0.064 Uiso 1 1 calc R
C36 C -0.3582(3) -0.3455(4) 0.27901(19) 0.0561(12) Uani 1 1 d .
H36 H -0.3786 -0.3883 0.2486 0.067 Uiso 1 1 calc R
C37 C -0.3085(2) -0.3783(3) 0.3284(2) 0.0538(11) Uani 1 1 d .
H37 H -0.2956 -0.4436 0.3319 0.065 Uiso 1 1 calc R
C38 C -0.2173(3) -0.3529(4) 0.4254(2) 0.0755(15) Uani 1 1 d .
H38A H -0.2109 -0.4214 0.4218 0.113 Uiso 1 1 calc R
H38B H -0.2320 -0.3401 0.4597 0.113 Uiso 1 1 calc R
H38C H -0.1705 -0.3204 0.4282 0.113 Uiso 1 1 calc R
F1 F -0.06234(12) 0.19053(15) 0.54480(9) 0.0447(5) Uani 1 1 d .
F2 F -0.03995(14) 0.12488(18) 0.44966(10) 0.0627(7) Uani 1 1 d .
F3 F -0.12354(16) 0.1882(2) 0.34681(10) 0.0737(8) Uani 1 1 d .
F4 F -0.22908(15) 0.3224(2) 0.34127(9) 0.0680(8) Uani 1 1 d .
F5 F -0.24905(13) 0.39508(17) 0.43450(9) 0.0537(6) Uani 1 1 d .
F6 F -0.20594(12) 0.12194(15) 0.53752(10) 0.0497(6) Uani 1 1 d .
F7 F -0.23997(13) 0.01007(16) 0.61258(11) 0.0626(7) Uani 1 1 d .
F8 F -0.23724(14) 0.07611(19) 0.71728(11) 0.0699(8) Uani 1 1 d .
F9 F -0.19551(13) 0.25908(19) 0.74567(10) 0.0603(7) Uani 1 1 d .
F10 F -0.15586(12) 0.37109(15) 0.67314(9) 0.0483(6) Uani 1 1 d .
F11 F -0.31335(11) 0.27950(15) 0.49891(9) 0.0456(5) Uani 1 1 d .
F12 F -0.43857(12) 0.36401(18) 0.49923(10) 0.0584(6) Uani 1 1 d .
F13 F -0.43558(13) 0.53077(18) 0.55718(11) 0.0637(7) Uani 1 1 d .
F14 F -0.30324(14) 0.61314(16) 0.60942(11) 0.0605(7) Uani 1 1 d .
F15 F -0.17750(12) 0.53464(15) 0.60681(10) 0.0487(6) Uani 1 1 d .
F16 F -0.12404(13) 0.51033(16) 0.51196(9) 0.0507(6) Uani 1 1 d .
F17 F 0.00488(14) 0.60254(16) 0.54373(10) 0.0596(7) Uani 1 1 d .
F18 F 0.12100(14) 0.53006(19) 0.62835(11) 0.0696(8) Uani 1 1 d .
F19 F 0.10262(13) 0.36596(18) 0.68056(10) 0.0613(7) Uani 1 1 d .
F20 F -0.02617(11) 0.27809(15) 0.65339(9) 0.0446(5) Uani 1 1 d .
B1 B -0.1640(2) 0.3354(3) 0.55679(17) 0.0352(10) Uani 1 1 d .
C39 C -0.1586(2) 0.2933(3) 0.49555(15) 0.0364(9) Uani 1 1 d .
C40 C -0.1056(2) 0.2256(3) 0.49495(15) 0.0389(9) Uani 1 1 d .
C41 C -0.0928(2) 0.1901(3) 0.44653(17) 0.0461(10) Uani 1 1 d .
C42 C -0.1353(3) 0.2225(3) 0.39448(17) 0.0513(11) Uani 1 1 d .
C43 C -0.1879(2) 0.2887(3) 0.39205(16) 0.0493(11) Uani 1 1 d .
C44 C -0.1978(2) 0.3247(3) 0.44173(16) 0.0430(10) Uani 1 1 d .
C45 C -0.17716(19) 0.2536(3) 0.60126(15) 0.0351(8) Uani 1 1 d .
C46 C -0.1999(2) 0.1598(3) 0.58950(16) 0.0393(9) Uani 1 1 d .
C47 C -0.2185(2) 0.1004(3) 0.62774(18) 0.0442(10) Uani 1 1 d .
C48 C -0.2176(2) 0.1328(3) 0.67990(18) 0.0479(11) Uani 1 1 d .
C49 C -0.1962(2) 0.2245(3) 0.69436(16) 0.0449(10) Uani 1 1 d .
C50 C -0.1761(2) 0.2814(3) 0.65599(16) 0.0388(9) Uani 1 1 d .
C51 C -0.2381(2) 0.4027(3) 0.55155(15) 0.0366(9) Uani 1 1 d .
C52 C -0.3081(2) 0.3648(3) 0.52525(16) 0.0394(9) Uani 1 1 d .
C53 C -0.3732(2) 0.4062(3) 0.52558(17) 0.0453(10) Uani 1 1 d .
C54 C -0.3724(2) 0.4897(3) 0.55415(19) 0.0477(10) Uani 1 1 d .
C55 C -0.3054(2) 0.5310(3) 0.58049(17) 0.0451(10) Uani 1 1 d .
C56 C -0.2407(2) 0.4882(3) 0.57825(17) 0.0417(9) Uani 1 1 d .
C57 C -0.0838(2) 0.3912(2) 0.58196(15) 0.0339(8) Uani 1 1 d .
C58 C -0.0698(2) 0.4732(3) 0.55587(16) 0.0388(9) Uani 1 1 d .
C59 C -0.0029(2) 0.5208(3) 0.57060(17) 0.0436(10) Uani 1 1 d .
C60 C 0.0548(2) 0.4849(3) 0.61289(18) 0.0463(10) Uani 1 1 d .
C61 C 0.0451(2) 0.4029(3) 0.63915(16) 0.0434(10) Uani 1 1 d .
C62 C -0.0227(2) 0.3585(3) 0.62380(15) 0.0359(9) Uani 1 1 d .
Br1 Br -0.22156(5) 0.55500(9) 0.21028(5) 0.1066(4) Uani 0.74 1 d P
Br1A Br -0.3006(6) 0.4135(8) 0.2272(3) 0.162(4) Uani 0.13 1 d P
Br1B Br -0.2399(5) 0.4917(6) 0.2319(3) 0.114(2) Uani 0.13 1 d P
C63 C -0.2889(2) 0.4850(3) 0.1510(2) 0.0905(19) Uani 1 1 d G
C64 C -0.3359(3) 0.4158(4) 0.16111(18) 0.097(2) Uani 1 1 d G
H64 H -0.3353 0.4014 0.1989 0.116 Uiso 1 1 calc R
C65 C -0.3838(2) 0.3675(3) 0.1159(3) 0.102(2) Uani 1 1 d G
H65 H -0.4159 0.3202 0.1228 0.123 Uiso 1 1 calc R
C66 C -0.3847(2) 0.3884(3) 0.0605(2) 0.096(2) Uani 1 1 d G
H66 H -0.4174 0.3554 0.0296 0.116 Uiso 1 1 calc R
C67 C -0.3377(3) 0.4577(3) 0.05040(17) 0.102(2) Uani 1 1 d G
H67 H -0.3384 0.4720 0.0126 0.122 Uiso 1 1 calc R
C68 C -0.2898(2) 0.5060(2) 0.0956(3) 0.0860(18) Uani 1 1 d G
H68 H -0.2577 0.5533 0.0887 0.103 Uiso 1 1 calc R

loop_
_atom_site_aniso_label
_atom_site_aniso_U_11
_atom_site_aniso_U_22
_atom_site_aniso_U_33
_atom_site_aniso_U_23
_atom_site_aniso_U_13
_atom_site_aniso_U_12
Sc1 0.0326(4) 0.0356(4) 0.0318(4) -0.0008(3) 0.0095(3) -0.0010(3)
N1 0.0362(18) 0.0342(17) 0.0326(16) -0.0031(14) 0.0077(14) 0.0014(13)
N2 0.0377(17) 0.0320(16) 0.0289(15) -0.0011(13) 0.0099(13) -0.0045(14)
C1 0.043(2) 0.040(2) 0.033(2) 0.0006(18) 0.0081(17) 0.0004(18)
C3 0.038(2) 0.042(2) 0.052(2) -0.007(2) 0.0125(19) -0.0064(18)
C4 0.036(2) 0.033(2) 0.033(2) 0.0040(17) 0.0070(16) 0.0009(16)
C5 0.037(2) 0.037(2) 0.035(2) 0.0023(17) 0.0156(17) -0.0025(16)
C6 0.036(2) 0.035(2) 0.0285(18) 0.0032(16) 0.0093(16) 0.0019(16)
C7 0.046(2) 0.046(2) 0.047(2) -0.0064(19) 0.0217(19) -0.0038(19)
C8 0.032(2) 0.045(2) 0.043(2) -0.0111(19) 0.0107(17) -0.0027(17)
C9 0.035(2) 0.042(2) 0.055(3) -0.015(2) 0.0084(19) -0.0046(18)
C10 0.050(3) 0.054(3) 0.071(3) -0.023(3) 0.020(2) -0.004(2)
C11 0.058(3) 0.077(4) 0.064(3) -0.033(3) 0.026(3) -0.009(3)
C12 0.049(3) 0.077(3) 0.044(3) -0.010(2) 0.015(2) -0.002(2)
C13 0.034(2) 0.059(3) 0.034(2) -0.007(2) 0.0100(17) -0.0005(19)
C14 0.069(3) 0.084(4) 0.055(3) 0.016(3) 0.027(3) 0.011(3)
C15 0.045(2) 0.064(3) 0.032(2) 0.004(2) 0.0098(18) 0.007(2)
C16 0.058(3) 0.095(4) 0.076(3) 0.025(3) 0.028(3) 0.023(3)
C17 0.054(3) 0.058(3) 0.100(4) -0.001(3) -0.001(3) 0.004(2)
C18 0.049(3) 0.039(2) 0.065(3) -0.006(2) 0.005(2) 0.0027(19)
C19 0.065(3) 0.046(3) 0.078(3) -0.001(2) 0.013(3) -0.006(2)
C20 0.035(2) 0.035(2) 0.036(2) -0.0063(17) 0.0152(17) -0.0028(16)
C21 0.045(2) 0.038(2) 0.041(2) 0.0016(19) 0.0145(18) -0.0040(18)
C22 0.058(3) 0.040(2) 0.054(3) 0.005(2) 0.022(2) -0.004(2)
C23 0.056(3) 0.038(2) 0.064(3) -0.011(2) 0.023(2) -0.015(2)
C24 0.047(2) 0.043(2) 0.045(2) -0.010(2) 0.0124(19) -0.0069(19)
C25 0.041(2) 0.038(2) 0.041(2) -0.0062(18) 0.0150(18) -0.0041(17)
C26 0.074(3) 0.080(3) 0.045(3) 0.003(2) 0.019(2) -0.006(3)
C27 0.053(3) 0.046(2) 0.039(2) -0.0017(19) 0.0010(19) -0.007(2)
C28 0.069(3) 0.069(3) 0.048(3) 0.005(2) 0.013(2) 0.010(3)
C29 0.045(3) 0.218(8) 0.066(4) 0.045(4) 0.008(3) -0.011(4)
C30 0.076(3) 0.045(2) 0.048(3) 0.012(2) 0.009(2) -0.015(2)
C31 0.068(3) 0.077(3) 0.049(3) 0.014(2) 0.019(2) 0.012(3)
C32 0.034(2) 0.057(3) 0.054(3) 0.007(2) 0.0132(19) 0.002(2)
C33 0.038(2) 0.053(3) 0.050(2) -0.002(2) 0.017(2) -0.0101(19)
C34 0.038(2) 0.050(2) 0.056(3) 0.009(2) 0.022(2) -0.0012(19)
C35 0.045(3) 0.076(3) 0.043(2) 0.007(2) 0.019(2) -0.007(2)
C36 0.053(3) 0.075(3) 0.050(3) -0.019(2) 0.030(2) -0.013(2)
C37 0.053(3) 0.047(2) 0.072(3) -0.006(2) 0.036(3) 0.001(2)
C38 0.064(3) 0.070(3) 0.096(4) 0.018(3) 0.028(3) 0.012(3)
F1 0.0443(13) 0.0487(13) 0.0400(12) -0.0026(11) 0.0106(10) 0.0045(10)
F2 0.0612(16) 0.0727(17) 0.0620(16) -0.0201(14) 0.0304(13) -0.0022(14)
F3 0.086(2) 0.101(2) 0.0437(14) -0.0231(14) 0.0342(14) -0.0300(16)
F4 0.0732(17) 0.091(2) 0.0321(13) 0.0094(13) 0.0026(12) -0.0214(15)
F5 0.0527(15) 0.0587(15) 0.0432(13) 0.0137(12) 0.0041(11) -0.0027(12)
F6 0.0524(14) 0.0405(12) 0.0530(14) -0.0045(11) 0.0107(11) -0.0124(10)
F7 0.0561(16) 0.0439(14) 0.0788(18) 0.0164(13) 0.0056(13) -0.0136(12)
F8 0.0554(16) 0.0832(18) 0.0714(17) 0.0438(15) 0.0189(13) -0.0052(13)
F9 0.0615(16) 0.0829(18) 0.0425(14) 0.0145(13) 0.0248(12) 0.0114(13)
F10 0.0583(15) 0.0467(13) 0.0418(13) -0.0040(11) 0.0178(11) -0.0022(11)
F11 0.0396(12) 0.0430(13) 0.0505(13) -0.0008(11) 0.0074(10) -0.0089(10)
F12 0.0347(13) 0.0681(16) 0.0654(16) 0.0085(13) 0.0039(11) -0.0031(11)
F13 0.0470(15) 0.0714(17) 0.0744(17) 0.0104(14) 0.0206(13) 0.0182(13)
F14 0.0644(16) 0.0468(14) 0.0753(17) -0.0015(13) 0.0284(14) 0.0070(12)
F15 0.0438(14) 0.0421(12) 0.0609(15) -0.0074(11) 0.0162(11) -0.0059(10)
F16 0.0541(15) 0.0475(13) 0.0503(14) 0.0108(11) 0.0151(12) -0.0068(11)
F17 0.0730(17) 0.0507(14) 0.0632(16) 0.0009(12) 0.0326(13) -0.0224(12)
F18 0.0513(16) 0.0776(18) 0.0772(18) -0.0080(15) 0.0147(14) -0.0334(14)
F19 0.0405(14) 0.0723(17) 0.0604(16) -0.0001(13) -0.0019(12) -0.0069(12)
F20 0.0406(12) 0.0444(13) 0.0450(12) 0.0049(11) 0.0067(10) -0.0042(10)
B1 0.035(2) 0.038(2) 0.031(2) -0.0004(19) 0.0076(19) -0.0035(18)
C39 0.037(2) 0.037(2) 0.035(2) -0.0020(17) 0.0096(17) -0.0134(17)
C40 0.040(2) 0.044(2) 0.032(2) -0.0003(18) 0.0081(17) -0.0097(18)
C41 0.044(2) 0.050(2) 0.050(3) -0.013(2) 0.022(2) -0.009(2)
C42 0.062(3) 0.062(3) 0.036(2) -0.012(2) 0.024(2) -0.024(2)
C43 0.052(3) 0.063(3) 0.031(2) 0.003(2) 0.0084(19) -0.024(2)
C44 0.043(2) 0.043(2) 0.041(2) 0.0056(19) 0.0095(19) -0.0106(19)
C45 0.0261(19) 0.039(2) 0.039(2) 0.0044(17) 0.0085(16) -0.0008(16)
C46 0.032(2) 0.042(2) 0.041(2) 0.0045(19) 0.0063(17) -0.0010(17)
C47 0.029(2) 0.037(2) 0.061(3) 0.012(2) 0.0048(19) -0.0095(17)
C48 0.033(2) 0.060(3) 0.049(3) 0.026(2) 0.0104(19) 0.001(2)
C49 0.034(2) 0.063(3) 0.038(2) 0.010(2) 0.0115(18) 0.008(2)
C50 0.032(2) 0.042(2) 0.041(2) 0.0054(19) 0.0102(17) -0.0002(17)
C51 0.037(2) 0.034(2) 0.039(2) 0.0057(18) 0.0116(17) -0.0050(16)
C52 0.042(2) 0.037(2) 0.039(2) 0.0092(18) 0.0120(18) -0.0014(18)
C53 0.036(2) 0.049(2) 0.048(2) 0.016(2) 0.0082(19) -0.0016(19)
C54 0.037(2) 0.049(3) 0.059(3) 0.019(2) 0.017(2) 0.012(2)
C55 0.055(3) 0.033(2) 0.050(2) 0.004(2) 0.020(2) 0.0061(19)
C56 0.038(2) 0.041(2) 0.046(2) 0.0080(19) 0.0114(18) -0.0016(18)
C57 0.037(2) 0.033(2) 0.0336(19) -0.0071(17) 0.0137(17) -0.0074(16)
C58 0.042(2) 0.040(2) 0.035(2) 0.0014(18) 0.0117(18) -0.0004(18)
C59 0.056(3) 0.036(2) 0.047(2) -0.0060(19) 0.029(2) -0.0147(19)
C60 0.038(2) 0.053(3) 0.050(3) -0.010(2) 0.016(2) -0.015(2)
C61 0.038(2) 0.054(3) 0.036(2) -0.006(2) 0.0065(18) -0.0032(19)
C62 0.037(2) 0.035(2) 0.036(2) -0.0051(18) 0.0115(17) -0.0052(17)
Br1 0.0630(5) 0.1242(9) 0.1209(9) -0.0617(7) 0.0088(5) 0.0241(6)
Br1A 0.192(8) 0.204(9) 0.109(5) 0.030(5) 0.072(6) 0.108(8)
Br1B 0.133(6) 0.113(5) 0.112(5) -0.027(4) 0.061(4) 0.036(5)
C63 0.053(4) 0.095(5) 0.122(6) -0.026(4) 0.023(4) 0.028(3)
C64 0.076(4) 0.114(5) 0.114(6) 0.018(5) 0.049(4) 0.036(4)
C65 0.065(4) 0.096(5) 0.157(7) 0.002(5) 0.050(5) 0.001(4)
C66 0.034(3) 0.086(4) 0.155(7) -0.040(5) 0.006(3) 0.009(3)
C67 0.132(6) 0.078(4) 0.114(5) 0.042(4) 0.066(5) 0.060(4)
C68 0.065(4) 0.063(3) 0.134(6) -0.012(4) 0.035(4) 0.008(3)

loop_
_atom_type_symbol
_atom_type_description
_atom_type_scat_dispersion_real
_atom_type_scat_dispersion_imag
_atom_type_scat_source
C C 0.0033 0.0016 'International Tables Vol C Tables 4.2.6.8 and 6.1.1.4'
H H 0.0000 0.0000 'International Tables Vol C Tables 4.2.6.8 and 6.1.1.4'
B B 0.0013 0.0007 'International Tables Vol C Tables 4.2.6.8 and 6.1.1.4'
N N 0.0061 0.0033 'International Tables Vol C Tables 4.2.6.8 and 6.1.1.4'
F F 0.0171 0.0103 'International Tables Vol C Tables 4.2.6.8 and 6.1.1.4'
Sc Sc 0.2519 0.3716 'International Tables Vol C Tables 4.2.6.8 and 6.1.1.4'
Br Br -0.2901 2.4595 'International Tables Vol C Tables 4.2.6.8 and 6.1.1.4'

loop_
_geom_angle_atom_site_label_1
_geom_angle_atom_site_label_2
_geom_angle_atom_site_label_3
_geom_angle
N1 Sc1 N2 90.48(11)
N1 Sc1 C1 105.03(13)
N2 Sc1 C1 104.54(13)
N1 Sc1 C35 95.79(13)
N2 Sc1 C35 108.51(13)
C1 Sc1 C35 140.51(15)
N1 Sc1 C34 121.37(12)
N2 Sc1 C34 90.93(12)
C1 Sc1 C34 130.94(14)
C35 Sc1 C34 30.27(13)
N1 Sc1 C36 92.43(13)
N2 Sc1 C36 138.42(14)
C1 Sc1 C36 114.60(15)
C35 Sc1 C36 29.96(14)
C34 Sc1 C36 52.95(14)
N1 Sc1 C33 149.09(12)
N2 Sc1 C33 99.05(12)
C1 Sc1 C33 100.91(14)
C35 Sc1 C33 53.30(13)
C34 Sc1 C33 30.08(12)
C36 Sc1 C33 61.21(13)
N1 Sc1 C37 112.42(13)
N2 Sc1 C37 150.21(12)
C1 Sc1 C37 88.22(14)
C35 Sc1 C37 52.60(14)
C34 Sc1 C37 61.27(13)
C36 Sc1 C37 29.20(13)
C33 Sc1 C37 51.59(13)
N1 Sc1 C32 141.45(12)
N2 Sc1 C32 125.23(12)
C1 Sc1 C32 81.59(14)
C35 Sc1 C32 61.89(13)
C34 Sc1 C32 52.68(12)
C36 Sc1 C32 52.06(13)
C33 Sc1 C32 29.11(12)
C37 Sc1 C32 29.03(13)
C4 N1 C8 118.6(3)
C4 N1 Sc1 117.6(2)
C8 N1 Sc1 122.7(2)
C6 N2 C20 118.2(3)
C6 N2 Sc1 116.8(2)
C20 N2 Sc1 124.1(2)
N1 C4 C5 123.1(3)
N1 C4 C3 120.2(3)
C5 C4 C3 116.7(3)
C4 C5 C6 131.1(3)
N2 C6 C5 123.6(3)
N2 C6 C7 120.4(3)
C5 C6 C7 116.1(3)
C13 C8 C9 121.9(4)
C13 C8 N1 118.1(3)
C9 C8 N1 120.0(3)
C10 C9 C8 117.3(4)
C10 C9 C18 118.8(4)
C8 C9 C18 124.0(4)
C11 C10 C9 121.2(4)
C10 C11 C12 120.5(4)
C11 C12 C13 121.7(4)
C12 C13 C8 117.5(4)
C12 C13 C15 120.6(4)
C8 C13 C15 121.9(3)
C13 C15 C16 111.3(4)
C13 C15 C14 114.0(3)
C16 C15 C14 109.2(4)
C9 C18 C19 112.5(4)
C9 C18 C17 111.3(4)
C19 C18 C17 108.7(4)
C21 C20 C25 121.4(3)
C21 C20 N2 118.2(3)
C25 C20 N2 120.4(3)
C22 C21 C20 118.5(4)
C22 C21 C30 119.4(4)
C20 C21 C30 122.1(3)
C23 C22 C21 120.4(4)
C24 C23 C22 121.1(4)
C23 C24 C25 121.1(4)
C24 C25 C20 117.5(4)
C24 C25 C27 119.0(3)
C20 C25 C27 123.4(3)
C25 C27 C28 111.8(4)
C25 C27 C26 111.3(4)
C28 C27 C26 109.1(3)
C21 C30 C31 114.2(4)
C21 C30 C29 111.4(4)
C31 C30 C29 108.5(4)
C33 C32 C37 118.3(4)
C33 C32 C38 121.7(4)
C37 C32 C38 119.8(4)
C33 C32 Sc1 72.5(2)
C37 C32 Sc1 74.4(2)
C38 C32 Sc1 128.0(3)
C32 C33 C34 120.8(4)
C32 C33 Sc1 78.4(2)
C34 C33 Sc1 72.3(2)
C35 C34 C33 120.0(4)
C35 C34 Sc1 74.4(2)
C33 C34 Sc1 77.6(2)
C34 C35 C36 119.5(4)
C34 C35 Sc1 75.4(2)
C36 C35 Sc1 77.5(2)
C37 C36 C35 120.5(4)
C37 C36 Sc1 78.0(2)
C35 C36 Sc1 72.6(2)
C36 C37 C32 120.9(4)
C36 C37 Sc1 72.8(2)
C32 C37 Sc1 76.6(2)
C39 B1 C45 114.6(3)
C39 B1 C57 102.5(3)
C45 B1 C57 112.3(3)
C39 B1 C51 114.2(3)
C45 B1 C51 99.3(3)
C57 B1 C51 114.5(3)
C40 C39 C44 113.2(3)
C40 C39 B1 119.7(3)
C44 C39 B1 126.8(3)
F1 C40 C41 116.1(3)
F1 C40 C39 119.2(3)
C41 C40 C39 124.7(4)
F2 C41 C42 120.1(4)
F2 C41 C40 121.0(4)
C42 C41 C40 118.9(4)
F3 C42 C43 121.1(4)
F3 C42 C41 119.5(4)
C43 C42 C41 119.4(4)
C42 C43 F4 120.0(4)
C42 C43 C44 120.0(4)
F4 C43 C44 119.9(4)
F5 C44 C43 115.2(4)
F5 C44 C39 121.2(4)
C43 C44 C39 123.7(4)
C46 C45 C50 112.4(3)
C46 C45 B1 128.2(3)
C50 C45 B1 118.7(3)
F6 C46 C47 115.8(3)
F6 C46 C45 120.2(3)
C47 C46 C45 123.9(4)
F7 C47 C48 119.8(4)
F7 C47 C46 119.8(4)
C48 C47 C46 120.4(4)
F8 C48 C47 121.1(4)
F8 C48 C49 120.0(4)
C47 C48 C49 118.9(4)
F9 C49 C48 120.3(4)
F9 C49 C50 120.4(4)
C48 C49 C50 119.4(4)
F10 C50 C49 116.1(3)
F10 C50 C45 119.0(3)
C49 C50 C45 124.9(4)
C56 C51 C52 113.1(3)
C56 C51 B1 127.4(3)
C52 C51 B1 118.7(3)
F11 C52 C53 116.3(3)
F11 C52 C51 119.1(3)
C53 C52 C51 124.6(4)
F12 C53 C52 120.5(4)
F12 C53 C54 119.7(4)
C52 C53 C54 119.8(4)
F13 C54 C53 121.4(4)
F13 C54 C55 120.1(4)
C53 C54 C55 118.5(4)
F14 C55 C54 119.5(4)
F14 C55 C56 120.3(4)
C54 C55 C56 120.2(4)
F15 C56 C51 121.1(3)
F15 C56 C55 115.0(3)
C51 C56 C55 123.8(4)
C62 C57 C58 113.1(3)
C62 C57 B1 126.4(3)
C58 C57 B1 120.0(3)
F16 C58 C59 116.2(3)
F16 C58 C57 119.2(3)
C59 C58 C57 124.6(4)
F17 C59 C60 120.6(4)
F17 C59 C58 120.3(4)
C60 C59 C58 119.0(4)
F18 C60 C59 120.4(4)
F18 C60 C61 120.4(4)
C59 C60 C61 119.2(4)
F19 C61 C60 119.4(4)
F19 C61 C62 120.6(4)
C60 C61 C62 120.0(4)
F20 C62 C61 114.8(3)
F20 C62 C57 121.1(3)
C61 C62 C57 124.1(3)
Br1B Br1 C63 74.2(4)
Br1B Br1 Br1A 19.8(5)
C63 Br1 Br1A 55.9(3)
Br1B Br1A C63 59.1(4)
Br1B Br1A Br1 14.3(3)
C63 Br1A Br1 45.9(2)
Br1 Br1B Br1A 145.9(7)
Br1 Br1B C63 71.3(4)
Br1A Br1B C63 76.8(5)
C64 C63 C68 120.0
C64 C63 Br1 123.0(4)
C68 C63 Br1 117.0(4)
C64 C63 Br1B 89.3(5)
C68 C63 Br1B 149.6(5)
Br1 C63 Br1B 34.6(3)
C64 C63 Br1A 45.2(4)
C68 C63 Br1A 163.6(4)
Br1 C63 Br1A 78.2(4)
Br1B C63 Br1A 44.1(4)
C65 C64 C63 120.0
C64 C65 C66 120.0
C67 C66 C65 120.0
C68 C67 C66 120.0
C67 C68 C63 120.0

loop_
_geom_bond_atom_site_label_1
_geom_bond_atom_site_label_2
_geom_bond_distance
Sc1 N1 2.098(3)
Sc1 N2 2.109(3)
Sc1 C1 2.186(4)
Sc1 C35 2.643(4)
Sc1 C34 2.655(4)
Sc1 C36 2.704(4)
Sc1 C33 2.722(4)
Sc1 C37 2.769(4)
Sc1 C32 2.796(4)
N1 C4 1.349(4)
N1 C8 1.452(5)
N2 C6 1.345(4)
N2 C20 1.456(4)
C3 C4 1.504(5)
C4 C5 1.402(5)
C5 C6 1.404(5)
C6 C7 1.504(5)
C8 C13 1.407(5)
C8 C9 1.420(5)
C9 C10 1.401(6)
C9 C18 1.516(6)
C10 C11 1.373(7)
C11 C12 1.378(7)
C12 C13 1.390(6)
C13 C15 1.512(6)
C14 C15 1.548(6)
C15 C16 1.529(6)
C17 C18 1.552(6)
C18 C19 1.534(6)
C20 C21 1.403(5)
C20 C25 1.409(5)
C21 C22 1.391(5)
C21 C30 1.522(6)
C22 C23 1.376(6)
C23 C24 1.367(6)
C24 C25 1.397(5)
C25 C27 1.520(5)
C26 C27 1.553(6)
C27 C28 1.519(6)
C29 C30 1.532(8)
C30 C31 1.524(6)
C32 C33 1.389(6)
C32 C37 1.395(6)
C32 C38 1.526(6)
C33 C34 1.397(6)
C34 C35 1.383(6)
C35 C36 1.384(6)
C36 C37 1.381(6)
F1 C40 1.353(4)
F2 C41 1.343(5)
F3 C42 1.347(4)
F4 C43 1.351(5)
F5 C44 1.362(5)
F6 C46 1.360(4)
F7 C47 1.353(4)
F8 C48 1.351(4)
F9 C49 1.351(4)
F10 C50 1.352(4)
F11 C52 1.355(4)
F12 C53 1.353(4)
F13 C54 1.349(4)
F14 C55 1.353(4)
F15 C56 1.363(4)
F16 C58 1.358(4)
F17 C59 1.357(4)
F18 C60 1.356(4)
F19 C61 1.357(4)
F20 C62 1.358(4)
B1 C39 1.651(5)
B1 C45 1.657(5)
B1 C57 1.658(5)
B1 C51 1.664(6)
C39 C40 1.387(5)
C39 C44 1.388(5)
C40 C41 1.378(5)
C41 C42 1.376(6)
C42 C43 1.352(6)
C43 C44 1.386(6)
C45 C46 1.393(5)
C45 C50 1.398(5)
C46 C47 1.381(5)
C47 C48 1.359(6)
C48 C49 1.370(6)
C49 C50 1.374(5)
C51 C56 1.380(5)
C51 C52 1.399(5)
C52 C53 1.365(6)
C53 C54 1.368(6)
C54 C55 1.373(6)
C55 C56 1.379(6)
C57 C62 1.382(5)
C57 C58 1.385(5)
C58 C59 1.383(5)
C59 C60 1.366(6)
C60 C61 1.362(6)
C61 C62 1.376(5)
Br1 Br1B 1.142(9)
Br1 C63 1.907(4)
Br1 Br1A 2.598(12)
Br1A Br1B 1.571(13)
Br1A C63 2.198(10)
Br1B C63 1.937(9)
C63 C64 1.3900
C63 C68 1.3900
C64 C65 1.3900
C65 C66 1.3900
C66 C67 1.3900
C67 C68 1.3900

loop_
_geom_torsion_atom_site_label_1
_geom_torsion_atom_site_label_2
_geom_torsion_atom_site_label_3
_geom_torsion_atom_site_label_4
_geom_torsion
N2 Sc1 N1 C4 -39.0(3)
C1 Sc1 N1 C4 66.2(3)
C35 Sc1 N1 C4 -147.7(3)
C34 Sc1 N1 C4 -130.4(3)
C36 Sc1 N1 C4 -177.5(3)
C33 Sc1 N1 C4 -147.7(3)
C37 Sc1 N1 C4 160.6(2)
C32 Sc1 N1 C4 161.6(2)
N2 Sc1 N1 C8 153.1(3)
C1 Sc1 N1 C8 -101.7(3)
C35 Sc1 N1 C8 44.5(3)
C34 Sc1 N1 C8 61.7(3)
C36 Sc1 N1 C8 14.6(3)
C33 Sc1 N1 C8 44.4(4)
C37 Sc1 N1 C8 -7.3(3)
C32 Sc1 N1 C8 -6.3(4)
N1 Sc1 N2 C6 39.5(2)
C1 Sc1 N2 C6 -66.2(3)
C35 Sc1 N2 C6 135.8(2)
C34 Sc1 N2 C6 160.9(2)
C36 Sc1 N2 C6 133.7(3)
C33 Sc1 N2 C6 -170.0(2)
C37 Sc1 N2 C6 -179.0(3)
C32 Sc1 N2 C6 -156.1(2)
N1 Sc1 N2 C20 -151.8(3)
C1 Sc1 N2 C20 102.5(3)
C35 Sc1 N2 C20 -55.5(3)
C34 Sc1 N2 C20 -30.4(3)
C36 Sc1 N2 C20 -57.6(3)
C33 Sc1 N2 C20 -1.3(3)
C37 Sc1 N2 C20 -10.3(4)
C32 Sc1 N2 C20 12.7(3)
C8 N1 C4 C5 -169.6(3)
Sc1 N1 C4 C5 22.0(4)
C8 N1 C4 C3 10.6(5)
Sc1 N1 C4 C3 -157.9(3)
N1 C4 C5 C6 10.5(6)
C3 C4 C5 C6 -169.7(4)
C20 N2 C6 C5 167.3(3)
Sc1 N2 C6 C5 -23.3(4)
C20 N2 C6 C7 -11.8(5)
Sc1 N2 C6 C7 157.6(3)
C4 C5 C6 N2 -9.5(6)
C4 C5 C6 C7 169.6(4)
C4 N1 C8 C13 93.8(4)
Sc1 N1 C8 C13 -98.4(3)
C4 N1 C8 C9 -88.7(4)
Sc1 N1 C8 C9 79.0(4)
C13 C8 C9 C10 0.8(6)
N1 C8 C9 C10 -176.5(3)
C13 C8 C9 C18 -178.6(4)
N1 C8 C9 C18 4.0(6)
C8 C9 C10 C11 0.0(6)
C18 C9 C10 C11 179.5(4)
C9 C10 C11 C12 -0.6(7)
C10 C11 C12 C13 0.2(7)
C11 C12 C13 C8 0.6(6)
C11 C12 C13 C15 -179.3(4)
C9 C8 C13 C12 -1.1(6)
N1 C8 C13 C12 176.3(3)
C9 C8 C13 C15 178.8(4)
N1 C8 C13 C15 -3.8(5)
C12 C13 C15 C16 93.1(5)
C8 C13 C15 C16 -86.8(5)
C12 C13 C15 C14 -31.0(5)
C8 C13 C15 C14 149.1(4)
C10 C9 C18 C19 -60.1(5)
C8 C9 C18 C19 119.3(4)
C10 C9 C18 C17 62.2(5)
C8 C9 C18 C17 -118.4(4)
C6 N2 C20 C21 -91.2(4)
Sc1 N2 C20 C21 100.2(3)
C6 N2 C20 C25 91.3(4)
Sc1 N2 C20 C25 -77.3(4)
C25 C20 C21 C22 -0.3(6)
N2 C20 C21 C22 -177.7(3)
C25 C20 C21 C30 -176.6(4)
N2 C20 C21 C30 6.0(5)
C20 C21 C22 C23 0.8(6)
C30 C21 C22 C23 177.2(4)
C21 C22 C23 C24 -1.0(7)
C22 C23 C24 C25 0.6(6)
C23 C24 C25 C20 -0.1(6)
C23 C24 C25 C27 -177.4(4)
C21 C20 C25 C24 -0.1(5)
N2 C20 C25 C24 177.3(3)
C21 C20 C25 C27 177.1(4)
N2 C20 C25 C27 -5.5(5)
C24 C25 C27 C28 -62.7(5)
C20 C25 C27 C28 120.1(4)
C24 C25 C27 C26 59.5(5)
C20 C25 C27 C26 -117.6(4)
C22 C21 C30 C31 48.1(6)
C20 C21 C30 C31 -135.6(4)
C22 C21 C30 C29 -75.2(5)
C20 C21 C30 C29 101.0(5)
N1 Sc1 C32 C33 125.2(3)
N2 Sc1 C32 C33 -29.3(3)
C1 Sc1 C32 C33 -131.2(3)
C35 Sc1 C32 C33 64.3(3)
C34 Sc1 C32 C33 29.8(2)
C36 Sc1 C32 C33 98.3(3)
C37 Sc1 C32 C33 127.2(4)
N1 Sc1 C32 C37 -2.0(4)
N2 Sc1 C32 C37 -156.5(2)
C1 Sc1 C32 C37 101.6(3)
C35 Sc1 C32 C37 -62.8(3)
C34 Sc1 C32 C37 -97.3(3)
C36 Sc1 C32 C37 -28.8(3)
C33 Sc1 C32 C37 -127.2(4)
N1 Sc1 C32 C38 -117.8(4)
N2 Sc1 C32 C38 87.7(4)
C1 Sc1 C32 C38 -14.3(4)
C35 Sc1 C32 C38 -178.7(4)
C34 Sc1 C32 C38 146.8(4)
C36 Sc1 C32 C38 -144.7(5)
C33 Sc1 C32 C38 117.0(5)
C37 Sc1 C32 C38 -115.9(5)
C37 C32 C33 C34 -0.5(6)
C38 C32 C33 C34 174.6(4)
Sc1 C32 C33 C34 -61.1(3)
C37 C32 C33 Sc1 60.7(3)
C38 C32 C33 Sc1 -124.3(4)
N1 Sc1 C33 C32 -97.5(3)
N2 Sc1 C33 C32 156.1(2)
C1 Sc1 C33 C32 49.3(3)
C35 Sc1 C33 C32 -97.5(3)
C34 Sc1 C33 C32 -127.9(4)
C36 Sc1 C33 C32 -62.9(3)
C37 Sc1 C33 C32 -29.6(2)
N1 Sc1 C33 C34 30.4(4)
N2 Sc1 C33 C34 -76.0(3)
C1 Sc1 C33 C34 177.2(3)
C35 Sc1 C33 C34 30.4(2)
C36 Sc1 C33 C34 65.0(3)
C37 Sc1 C33 C34 98.3(3)
C32 Sc1 C33 C34 127.9(4)
C32 C33 C34 C35 0.6(6)
Sc1 C33 C34 C35 -63.6(3)
C32 C33 C34 Sc1 64.2(3)
N1 Sc1 C34 C35 -35.9(3)
N2 Sc1 C34 C35 -127.0(3)
C1 Sc1 C34 C35 122.7(3)
C36 Sc1 C34 C35 30.7(3)
C33 Sc1 C34 C35 126.4(4)
C37 Sc1 C34 C35 64.2(3)
C32 Sc1 C34 C35 97.5(3)
N1 Sc1 C34 C33 -162.3(2)
N2 Sc1 C34 C33 106.6(3)
C1 Sc1 C34 C33 -3.7(3)
C35 Sc1 C34 C33 -126.4(4)
C36 Sc1 C34 C33 -95.7(3)
C37 Sc1 C34 C33 -62.2(3)
C32 Sc1 C34 C33 -28.9(2)
C33 C34 C35 C36 -0.9(6)
Sc1 C34 C35 C36 -66.1(3)
C33 C34 C35 Sc1 65.2(3)
N1 Sc1 C35 C34 149.8(3)
N2 Sc1 C35 C34 57.4(3)
C1 Sc1 C35 C34 -88.0(3)
C36 Sc1 C35 C34 -125.4(4)
C33 Sc1 C35 C34 -30.2(2)
C37 Sc1 C35 C34 -96.3(3)
C32 Sc1 C35 C34 -63.4(3)
N1 Sc1 C35 C36 -84.8(3)
N2 Sc1 C35 C36 -177.3(3)
C1 Sc1 C35 C36 37.4(4)
C34 Sc1 C35 C36 125.4(4)
C33 Sc1 C35 C36 95.2(3)
C37 Sc1 C35 C36 29.1(3)
C32 Sc1 C35 C36 62.0(3)
C34 C35 C36 C37 1.0(6)
Sc1 C35 C36 C37 -64.0(4)
C34 C35 C36 Sc1 65.0(3)
N1 Sc1 C36 C37 -135.0(3)
N2 Sc1 C36 C37 131.6(3)
C1 Sc1 C36 C37 -27.2(3)
C35 Sc1 C36 C37 127.7(4)
C34 Sc1 C36 C37 96.7(3)
C33 Sc1 C36 C37 62.0(3)
C32 Sc1 C36 C37 28.7(2)
N1 Sc1 C36 C35 97.4(3)
N2 Sc1 C36 C35 3.9(4)
C1 Sc1 C36 C35 -154.9(3)
C34 Sc1 C36 C35 -31.0(2)
C33 Sc1 C36 C35 -65.7(3)
C37 Sc1 C36 C35 -127.7(4)
C32 Sc1 C36 C35 -99.0(3)
C35 C36 C37 C32 -0.8(6)
Sc1 C36 C37 C32 -62.1(4)
C35 C36 C37 Sc1 61.3(4)
C33 C32 C37 C36 0.5(6)
C38 C32 C37 C36 -174.6(4)
Sc1 C32 C37 C36 60.2(4)
C33 C32 C37 Sc1 -59.6(3)
C38 C32 C37 Sc1 125.2(4)
N1 Sc1 C37 C36 49.9(3)
N2 Sc1 C37 C36 -87.8(4)
C1 Sc1 C37 C36 155.4(3)
C35 Sc1 C37 C36 -29.8(3)
C34 Sc1 C37 C36 -64.7(3)
C33 Sc1 C37 C36 -99.1(3)
C32 Sc1 C37 C36 -128.8(4)
N1 Sc1 C37 C32 178.7(2)
N2 Sc1 C37 C32 41.0(4)
C1 Sc1 C37 C32 -75.8(3)
C35 Sc1 C37 C32 98.9(3)
C34 Sc1 C37 C32 64.1(3)
C36 Sc1 C37 C32 128.8(4)
C33 Sc1 C37 C32 29.7(2)
C45 B1 C39 C40 -57.3(4)
C57 B1 C39 C40 64.7(4)
C51 B1 C39 C40 -170.8(3)
C45 B1 C39 C44 129.4(4)
C57 B1 C39 C44 -108.6(4)
C51 B1 C39 C44 15.9(5)
C44 C39 C40 F1 178.6(3)
B1 C39 C40 F1 4.4(5)
C44 C39 C40 C41 -1.4(5)
B1 C39 C40 C41 -175.6(3)
F1 C40 C41 F2 -0.4(5)
C39 C40 C41 F2 179.6(3)
F1 C40 C41 C42 179.6(3)
C39 C40 C41 C42 -0.4(6)
F2 C41 C42 F3 0.2(6)
C40 C41 C42 F3 -179.8(3)
F2 C41 C42 C43 -179.5(4)
C40 C41 C42 C43 0.5(6)
F3 C42 C43 F4 -0.8(6)
C41 C42 C43 F4 178.8(3)
F3 C42 C43 C44 -178.4(3)
C41 C42 C43 C44 1.2(6)
C42 C43 C44 F5 176.1(3)
F4 C43 C44 F5 -1.5(5)
C42 C43 C44 C39 -3.3(6)
F4 C43 C44 C39 179.1(3)
C40 C39 C44 F5 -176.1(3)
B1 C39 C44 F5 -2.5(6)
C40 C39 C44 C43 3.2(5)
B1 C39 C44 C43 176.9(3)
C39 B1 C45 C46 -15.4(5)
C57 B1 C45 C46 -131.8(4)
C51 B1 C45 C46 106.7(4)
C39 B1 C45 C50 174.6(3)
C57 B1 C45 C50 58.1(4)
C51 B1 C45 C50 -63.4(4)
C50 C45 C46 F6 178.3(3)
B1 C45 C46 F6 7.7(6)
C50 C45 C46 C47 -0.7(5)
B1 C45 C46 C47 -171.3(4)
F6 C46 C47 F7 1.0(5)
C45 C46 C47 F7 -180.0(3)
F6 C46 C47 C48 -177.0(3)
C45 C46 C47 C48 2.0(6)
F7 C47 C48 F8 0.5(6)
C46 C47 C48 F8 178.5(3)
F7 C47 C48 C49 -179.6(3)
C46 C47 C48 C49 -1.6(6)
F8 C48 C49 F9 -0.9(6)
C47 C48 C49 F9 179.2(3)
F8 C48 C49 C50 179.8(3)
C47 C48 C49 C50 -0.1(6)
F9 C49 C50 F10 0.5(5)
C48 C49 C50 F10 179.8(3)
F9 C49 C50 C45 -177.8(3)
C48 C49 C50 C45 1.5(6)
C46 C45 C50 F10 -179.3(3)
B1 C45 C50 F10 -7.7(5)
C46 C45 C50 C49 -1.1(5)
B1 C45 C50 C49 170.5(3)
C39 B1 C51 C56 -135.9(4)
C45 B1 C51 C56 101.8(4)
C57 B1 C51 C56 -18.1(5)
C39 B1 C51 C52 55.6(4)
C45 B1 C51 C52 -66.8(4)
C57 B1 C51 C52 173.4(3)
C56 C51 C52 F11 -178.0(3)
B1 C51 C52 F11 -7.9(5)
C56 C51 C52 C53 -0.4(5)
B1 C51 C52 C53 169.7(4)
F11 C52 C53 F12 -1.9(5)
C51 C52 C53 F12 -179.6(3)
F11 C52 C53 C54 176.2(3)
C51 C52 C53 C54 -1.5(6)
F12 C53 C54 F13 0.6(6)
C52 C53 C54 F13 -177.5(3)
F12 C53 C54 C55 -180.0(3)
C52 C53 C54 C55 1.9(6)
F13 C54 C55 F14 0.0(6)
C53 C54 C55 F14 -179.4(4)
F13 C54 C55 C56 178.9(4)
C53 C54 C55 C56 -0.5(6)
C52 C51 C56 F15 179.0(3)
B1 C51 C56 F15 9.9(6)
C52 C51 C56 C55 1.9(6)
B1 C51 C56 C55 -167.2(4)
F14 C55 C56 F15 0.1(5)
C54 C55 C56 F15 -178.8(3)
F14 C55 C56 C51 177.4(3)
C54 C55 C56 C51 -1.5(6)
C39 B1 C57 C62 -102.5(4)
C45 B1 C57 C62 21.0(5)
C51 B1 C57 C62 133.2(4)
C39 B1 C57 C58 68.9(4)
C45 B1 C57 C58 -167.6(3)
C51 B1 C57 C58 -55.4(4)
C62 C57 C58 F16 176.7(3)
B1 C57 C58 F16 4.2(5)
C62 C57 C58 C59 -2.1(5)
B1 C57 C58 C59 -174.6(3)
F16 C58 C59 F17 3.3(5)
C57 C58 C59 F17 -177.9(3)
F16 C58 C59 C60 -177.3(3)
C57 C58 C59 C60 1.5(6)
F17 C59 C60 F18 -0.5(6)
C58 C59 C60 F18 -179.9(3)
F17 C59 C60 C61 179.8(3)
C58 C59 C60 C61 0.4(6)
F18 C60 C61 F19 -0.8(6)
C59 C60 C61 F19 178.9(3)
F18 C60 C61 C62 178.9(3)
C59 C60 C61 C62 -1.4(6)
F19 C61 C62 F20 0.6(5)
C60 C61 C62 F20 -179.1(3)
F19 C61 C62 C57 -179.7(3)
C60 C61 C62 C57 0.7(6)
C58 C57 C62 F20 -179.2(3)
B1 C57 C62 F20 -7.3(5)
C58 C57 C62 C61 1.0(5)
B1 C57 C62 C61 173.0(4)
C63 Br1 Br1A Br1B 155.0(10)
Br1B Br1 Br1A C63 -155.0(10)
C63 Br1 Br1B Br1A -21.4(9)
Br1A Br1 Br1B C63 21.4(9)
C63 Br1A Br1B Br1 20.8(8)
Br1 Br1A Br1B C63 -20.8(8)
Br1B Br1 C63 C64 15.1(4)
Br1A Br1 C63 C64 6.6(2)
Br1B Br1 C63 C68 -165.0(4)
Br1A Br1 C63 C68 -173.6(3)
Br1A Br1 C63 Br1B -8.6(4)
Br1B Br1 C63 Br1A 8.6(4)
Br1 Br1B C63 C64 -167.3(3)
Br1A Br1B C63 C64 0.5(3)
Br1 Br1B C63 C68 27.1(7)
Br1A Br1B C63 C68 -165.0(5)
Br1A Br1B C63 Br1 167.9(5)
Br1 Br1B C63 Br1A -167.9(5)
Br1B Br1A C63 C64 -179.2(5)
Br1 Br1A C63 C64 -172.2(3)
Br1B Br1A C63 C68 152.3(10)
Br1 Br1A C63 C68 159.3(10)
Br1B Br1A C63 Br1 -7.0(3)
Br1 Br1A C63 Br1B 7.0(3)
C68 C63 C64 C65 0.0
Br1 C63 C64 C65 179.9(3)
Br1B C63 C64 C65 -171.6(3)
Br1A C63 C64 C65 -171.1(4)
C63 C64 C65 C66 0.0
C64 C65 C66 C67 0.0
C65 C66 C67 C68 0.0
C66 C67 C68 C63 0.0
C64 C63 C68 C67 0.0
Br1 C63 C68 C67 -179.9(2)
Br1B C63 C68 C67 163.3(6)
Br1A C63 C68 C67 23.0(10)
